data_4307015
loop_
_publ_author_name
'Jing Han'
'Masahiko Maekawa'
'Yusaku Suenaga'
'Hideaki Ebisu'
'Atsuhiro Nabei'
'Takayoshi Kuroda-Sowa'
'Megumu Munakata'

_publ_section_title
;
Photochromism of Novel Metal Coordination Polymers with
1,2-Bis(2'-methyl-5'-(carboxylic
acid)-3'-thienyl)perfluorocyclopentene in the Crystalline Phase
;
_journal_name_full 'Inorganic Chemistry'
_journal_page_first 3313
_journal_page_last 3321
_journal_paper_doi 10.1021/ic0615168
_journal_volume 46
_journal_year 2007
_chemical_formula_moiety 'C29 H26 Co F6 N2 O6 S2 '
_chemical_formula_sum 'C29 H26 Co F6 N2 O6 S2'
_chemical_formula_weight 735.58
_space_group_IT_number 52
_symmetry_cell_setting orthorhombic
_symmetry_Int_Tables_number 52
_symmetry_space_group_name_Hall '-P 2a 2bc'
_symmetry_space_group_name_H-M 'P n n a'
_audit_creation_date 'Tue Jun 28 14:50:17 2005'
_audit_creation_method 'by teXsan'
_cell_angle_alpha 90
_cell_angle_beta 90
_cell_angle_gamma 90
_cell_formula_units_Z 4
_cell_length_a 15.695(6)
_cell_length_b 22.081(8)
_cell_length_c 8.969(3)
_cell_measurement_reflns_used 7577
_cell_measurement_temperature 150.2
_cell_measurement_theta_max 27.5
_cell_measurement_theta_min 3.1
_cell_volume 3108.3(19)
_computing_cell_refinement CRYSTALCLEAR
_computing_data_collection CRYSTALCLEAR
_computing_data_reduction 'teXsan Ver. 2.0'
_computing_publication_material 'teXsan Ver. 2.0'
_computing_structure_refinement SHELXL97
_computing_structure_solution SHELXS97
_diffrn_detector_area_resol_mean 14.62
_diffrn_measured_fraction_theta_full 1
_diffrn_measured_fraction_theta_max 1
_diffrn_measurement_device_type 'Rigaku/MSC Mercury CCD'
_diffrn_measurement_method \w
_diffrn_radiation_type 'Mo K\a'
_diffrn_radiation_wavelength 0.7107
_diffrn_reflns_av_R_equivalents 0.046
_diffrn_reflns_limit_h_max 20
_diffrn_reflns_limit_h_min -20
_diffrn_reflns_limit_k_max 28
_diffrn_reflns_limit_k_min -28
_diffrn_reflns_limit_l_max 11
_diffrn_reflns_limit_l_min -11
_diffrn_reflns_number 36390
_diffrn_reflns_theta_full 27.48
_diffrn_reflns_theta_max 27.48
_exptl_absorpt_coefficient_mu 0.768
_exptl_absorpt_correction_T_max 0.926
_exptl_absorpt_correction_T_min 0.834
_exptl_absorpt_correction_type multi-scan
_exptl_absorpt_process_details '(Jacobson, 1998)'
_exptl_crystal_colour Red
_exptl_crystal_density_diffrn 1.572
_exptl_crystal_density_method 'not measured'
_exptl_crystal_description Block
_exptl_crystal_F_000 1500.00
_exptl_crystal_size_max 0.300
_exptl_crystal_size_mid 0.150
_exptl_crystal_size_min 0.100
_refine_diff_density_max 0.38
_refine_diff_density_min -0.36
_refine_ls_extinction_coef 0.0000
_refine_ls_extinction_expression Fc^*^=kFc[1+0.001xFc^2^\l^3^/sin(2\q)]^-1/4^
_refine_ls_extinction_method SHELXL
_refine_ls_goodness_of_fit_ref 1.303
_refine_ls_hydrogen_treatment refall
_refine_ls_number_parameters 290
_refine_ls_number_reflns 3550
_refine_ls_R_factor_gt 0.0538
_refine_ls_shift/su_max 0.0000
_refine_ls_structure_factor_coef Fsqd
_refine_ls_weighting_details 'w = 1/[\s^2^(Fo^2^) + (0.0303P)^2^+2.4926P] where P=(Fo^2^+2Fc^2^)/3'
_refine_ls_weighting_scheme calc
_refine_ls_wR_factor_ref 0.0980
_reflns_number_gt 3315
_reflns_number_total 3550
_reflns_threshold_expression >2.0sigma(I)
_cod_data_source_file ic0615168si20060811_013959.cif
_cod_data_source_block '[Co(BM-5-CATP)(py)(MeOH)]'
_cod_original_cell_volume 3108(4)
_cod_original_sg_symbol_Hall '-P 2a 2bc    '
_cod_original_sg_symbol_H-M 'P n n a '
_cod_original_formula_sum 'C29 H26 Co F6 N2 O6 S2 '
_cod_database_code 4307015

loop_
_symmetry_equiv_pos_as_xyz
x,y,z
1/2-x,-y,z
x,1/2-y,1/2-z
1/2-x,1/2+y,1/2-z
-x,-y,-z
1/2+x,y,-z
-x,1/2+y,1/2+z
1/2+x,1/2-y,1/2+z

loop_
_atom_site_label
_atom_site_type_symbol
_atom_site_fract_x
_atom_site_fract_y
_atom_site_fract_z
_atom_site_U_iso_or_equiv
_atom_site_adp_type
_atom_site_occupancy
_atom_site_symmetry_multiplicity
_atom_site_calc_flag
_atom_site_refinement_flags
_atom_site_disorder_assembly
_atom_site_disorder_group
Co(1) Co 0.01553(3) 0.2500 0.7500 0.0219(1) Uani 1.00 2 d S . .
S(1) S 0.08485(4) 0.04368(3) 0.92593(7) 0.0269(1) Uani 1.00 1 d . . .
F(1) F 0.1768(2) 0.0861(1) 1.4903(2) 0.114(1) Uani 1.00 1 d . . .
F(2A) F 0.1086(3) -0.0056(2) 1.4907(5) 0.087(1) Uani 0.72 1 d P . .
F(2B) F 0.1070(6) 0.0290(3) 1.488(1) 0.044(2) Uani 0.28 4 d P . .
F(3A) F 0.2364(8) -0.0250(8) 1.685(1) 0.060(4) Uani 0.40 2 d P . .
F(3B) F 0.206(2) -0.045(1) 1.639(4) 0.08(2) Uani 0.33 3 d P . .
F(3C) F 0.200(2) -0.057(2) 1.601(5) 0.058(6) Uani 0.27 4 d P . .
O(1) O 0.0196(1) 0.16866(7) 0.8656(2) 0.0287(4) Uani 1.00 1 d . . .
O(2) O 0.0221(1) 0.19990(8) 1.1039(2) 0.0360(4) Uani 1.00 1 d . . .
O(3) O 0.0204(1) 0.19821(8) 0.5492(2) 0.0319(4) Uani 1.00 1 d . . .
N(1) N -0.1200(2) 0.2500 0.7500 0.0238(6) Uani 1.00 2 d S . .
N(2) N 0.1527(2) 0.2500 0.7500 0.0255(6) Uani 1.00 2 d S . .
C(1) C 0.2500 0.0000 1.5639(5) 0.049(1) Uani 1.00 2 d S . .
C(2) C 0.1833(2) 0.0271(1) 1.4617(3) 0.0410(7) Uani 1.00 1 d . . .
C(3) C 0.2120(2) 0.0145(1) 1.3053(3) 0.0248(5) Uani 1.00 1 d . . .
C(4) C 0.1588(1) 0.0341(1) 1.1795(3) 0.0234(5) Uani 1.00 1 d . . .
C(5) C 0.1197(2) 0.0927(1) 1.1760(3) 0.0259(5) Uani 1.00 1 d . . .
C(6) C 0.0788(1) 0.1043(1) 1.0461(3) 0.0256(5) Uani 1.00 1 d . . .
C(7) C 0.1421(1) 0.0012(1) 1.0518(3) 0.0243(5) Uani 1.00 1 d . . .
C(8) C 0.1624(2) -0.0636(1) 1.0175(4) 0.0334(6) Uani 1.00 1 d . . .
C(9) C 0.0362(1) 0.1624(1) 1.0031(3) 0.0253(5) Uani 1.00 1 d . . .
C(10) C -0.1645(2) 0.2265(1) 0.8636(3) 0.0287(5) Uani 1.00 1 d . . .
C(11) C -0.2521(2) 0.2257(1) 0.8674(3) 0.0344(6) Uani 1.00 1 d . . .
C(12) C -0.2971(2) 0.2500 0.7500 0.0346(8) Uani 1.00 2 d S . .
C(13) C 0.1968(2) 0.1988(1) 0.7285(3) 0.0291(5) Uani 1.00 1 d . . .
C(14) C 0.2846(2) 0.1968(1) 0.7289(3) 0.0354(6) Uani 1.00 1 d . . .
C(15) C 0.3298(2) 0.2500 0.7500 0.0377(9) Uani 1.00 2 d S . .
C(16) C -0.0313(2) 0.1467(1) 0.5185(4) 0.0386(7) Uani 1.00 1 d . . .
H(1) H 0.122(2) 0.119(1) 1.253(3) 0.03217(9) Uiso 1.00 1 d . . .
H(2) H 0.168(2) -0.087(2) 1.112(4) 0.0633(1) Uiso 1.00 1 d . . .
H(3) H 0.217(2) -0.069(1) 0.965(4) 0.0496(1) Uiso 1.00 1 d . . .
H(4) H 0.123(2) -0.082(1) 0.955(4) 0.0539(1) Uiso 1.00 1 d . . .
H(5) H -0.129(2) 0.211(1) 0.939(3) 0.03363(9) Uiso 1.00 1 d . . .
H(6) H -0.279(2) 0.209(1) 0.947(3) 0.0422(1) Uiso 1.00 1 d . . .
H(7) H -0.355(3) 0.2500 0.7500 0.0349(1) Uiso 1.00 2 d S . .
H(8) H 0.166(2) 0.164(1) 0.717(3) 0.03233(9) Uiso 1.00 1 d . . .
H(9) H 0.315(2) 0.158(1) 0.718(3) 0.03740(10) Uiso 1.00 1 d . . .
H(10) H 0.384(3) 0.2500 0.7500 0.0417(1) Uiso 1.00 2 d S . .
H(11) H 0.014(2) 0.221(2) 0.489(5) 0.0619(2) Uiso 1.00 1 d . . .
H(12) H -0.020(2) 0.130(2) 0.414(4) 0.0603(1) Uiso 1.00 1 d . . .
H(13) H -0.090(2) 0.156(1) 0.531(3) 0.0421(1) Uiso 1.00 1 d . . .
H(14) H -0.016(2) 0.114(2) 0.579(4) 0.0677(1) Uiso 1.00 1 d . . .

loop_
_atom_site_aniso_label
_atom_site_aniso_U_11
_atom_site_aniso_U_22
_atom_site_aniso_U_33
_atom_site_aniso_U_12
_atom_site_aniso_U_13
_atom_site_aniso_U_23
Co(1) 0.0190(2) 0.0199(2) 0.0268(2) 0.0000 0.0000 0.0029(2)
S(1) 0.0239(3) 0.0275(3) 0.0294(3) 0.0006(2) -0.0036(2) 0.0024(3)
F(1) 0.236(4) 0.069(1) 0.038(1) 0.102(2) -0.032(2) -0.024(1)
F(2A) 0.065(3) 0.152(4) 0.045(2) -0.047(3) 0.022(2) -0.008(3)
F(2B) 0.047(4) 0.045(4) 0.039(4) 0.031(4) 0.013(3) 0.003(4)
F(3A) 0.073(7) 0.079(9) 0.028(3) 0.028(7) 0.012(5) 0.017(4)
F(3B) 0.09(2) 0.07(2) 0.09(4) 0.04(2) 0.04(2) 0.05(3)
F(3C) 0.059(10) 0.06(1) 0.06(1) -0.002(9) 0.019(6) 0.024(9)
O(1) 0.0298(9) 0.0242(8) 0.0320(9) 0.0000(7) -0.0054(8) 0.0063(7)
O(2) 0.041(1) 0.0325(10) 0.035(1) 0.0138(8) -0.0009(9) 0.0016(8)
O(3) 0.0336(10) 0.0272(9) 0.035(1) -0.0012(8) -0.0029(8) -0.0012(8)
N(1) 0.021(1) 0.024(1) 0.027(1) 0.0000 0.0000 0.003(1)
N(2) 0.023(1) 0.027(1) 0.027(1) 0.0000 0.0000 -0.003(1)
C(1) 0.071(3) 0.052(3) 0.023(2) 0.031(2) 0.0000 0.0000
C(2) 0.045(2) 0.046(2) 0.032(2) 0.021(1) 0.002(1) -0.005(1)
C(3) 0.031(1) 0.018(1) 0.025(1) 0.0058(9) 0.002(1) 0.0002(9)
C(4) 0.021(1) 0.023(1) 0.026(1) 0.0042(9) 0.0014(9) 0.0034(9)
C(5) 0.027(1) 0.022(1) 0.029(1) 0.0065(9) 0.002(1) 0.000(1)
C(6) 0.021(1) 0.024(1) 0.032(1) 0.0032(9) 0.0037(10) 0.0042(10)
C(7) 0.020(1) 0.024(1) 0.029(1) -0.0001(9) 0.0023(10) 0.0032(10)
C(8) 0.033(1) 0.025(1) 0.042(2) 0.001(1) -0.005(1) -0.005(1)
C(9) 0.016(1) 0.026(1) 0.034(1) 0.0004(9) -0.0005(9) 0.006(1)
C(10) 0.026(1) 0.032(1) 0.028(1) -0.001(1) -0.003(1) 0.003(1)
C(11) 0.027(1) 0.044(1) 0.032(1) -0.007(1) 0.006(1) 0.005(1)
C(12) 0.020(2) 0.046(2) 0.037(2) 0.0000 0.0000 -0.003(2)
C(13) 0.027(1) 0.029(1) 0.032(1) 0.002(1) 0.002(1) -0.003(1)
C(14) 0.030(1) 0.042(2) 0.034(1) 0.010(1) 0.004(1) 0.000(1)
C(15) 0.022(2) 0.060(3) 0.032(2) 0.0000 0.0000 0.005(2)
C(16) 0.036(2) 0.028(1) 0.051(2) -0.003(1) -0.007(1) -0.007(1)

loop_
_atom_type_symbol
_atom_type_description
_atom_type_scat_dispersion_real
_atom_type_scat_dispersion_imag
_atom_type_scat_source
C C 0.003 0.002
;International Tables for Crystallography
(1992, Vol. C, Tables 4.2.6.8 and 6.1.1.4)
;
H H 0.000 0.000
;International Tables for Crystallography
(1992, Vol. C, Table 6.1.1.4)
;
O O 0.011 0.006
;International Tables for Crystallography
(1992, Vol. C, Tables 4.2.6.8 and 6.1.1.4)
;
Co Co 0.349 0.972
;International Tables for Crystallography
(1992, Vol. C, Tables 4.2.6.8 and 6.1.1.4)
;
S S 0.125 0.123
;International Tables for Crystallography
(1992, Vol. C, Tables 4.2.6.8 and 6.1.1.4)
;
N N 0.006 0.003
;International Tables for Crystallography
(1992, Vol. C, Tables 4.2.6.8 and 6.1.1.4)
;
F F 0.017 0.010
;International Tables for Crystallography
(1992, Vol. C, Tables 4.2.6.8 and 6.1.1.4)
;

loop_
_geom_angle_atom_site_label_1
_geom_angle_atom_site_label_2
_geom_angle_atom_site_label_3
_geom_angle
_geom_angle_site_symmetry_1
_geom_angle_site_symmetry_2
_geom_angle_site_symmetry_3
_geom_angle_publ_flag
O(1) Co(1) O(1) 176.45(10) . . 3_556 yes
O(1) Co(1) O(3) 87.53(7) . . . yes
O(1) Co(1) O(3) 92.35(7) . . 3_556 yes
O(1) Co(1) N(1) 91.78(5) . . . yes
O(1) Co(1) N(2) 88.22(5) . . . yes
O(1) Co(1) O(3) 92.35(7) 3_556 . . yes
O(1) Co(1) O(3) 87.53(7) 3_556 . 3_556 yes
O(1) Co(1) N(1) 91.78(5) 3_556 . . yes
O(1) Co(1) N(2) 88.22(5) 3_556 . . yes
O(3) Co(1) O(3) 175.9(1) . . 3_556 yes
O(3) Co(1) N(1) 92.04(5) . . . yes
O(3) Co(1) N(2) 87.96(5) . . . yes
O(3) Co(1) N(1) 92.04(5) 3_556 . . yes
O(3) Co(1) N(2) 87.96(5) 3_556 . . yes
N(1) Co(1) N(2) 180.0 . . . yes
C(6) S(1) C(7) 92.4(1) . . . yes
F(2B) F(1) C(2) 46.3(3) . . . yes
F(2B) F(2A) C(2) 60.4(8) . . . yes
F(1) F(2B) F(2A) 137(1) . . . yes
F(1) F(2B) C(2) 52.0(4) . . . yes
F(2A) F(2B) C(2) 86.6(8) . . . yes
F(3A) F(3A) F(3B) 139(2) 2_555 . . yes
F(3A) F(3A) F(3C) 137(2) 2_555 . . yes
F(3A) F(3A) C(1) 61.5(7) 2_555 . . yes
F(3B) F(3A) F(3C) 10(3) . . . yes
F(3B) F(3A) C(1) 83(2) . . . yes
F(3C) F(3A) C(1) 77(2) . . . yes
F(3A) F(3B) F(3C) 152(7) . . . yes
F(3A) F(3B) C(1) 62(2) . . . yes
F(3C) F(3B) C(1) 99(7) . . . yes
F(3A) F(3C) F(3B) 17(4) . . . yes
F(3A) F(3C) C(1) 52(1) . . . yes
F(3B) F(3C) C(1) 63(6) . . . yes
Co(1) O(1) C(9) 125.9(1) . . . yes
Co(1) O(3) C(16) 124.8(2) . . . yes
Co(1) O(3) H(11) 104(3) . . . no
C(16) O(3) H(11) 109(3) . . . no
Co(1) N(1) C(10) 121.4(1) . . . yes
Co(1) N(1) C(10) 121.4(1) . . 3_556 yes
C(10) N(1) C(10) 117.2(3) . . 3_556 yes
Co(1) N(2) C(13) 121.1(1) . . . yes
Co(1) N(2) C(13) 121.1(1) . . 3_556 yes
C(13) N(2) C(13) 117.8(3) . . 3_556 yes
F(3A) C(1) F(3A) 57(1) . . 2_555 yes
F(3A) C(1) F(3B) 33(1) . . . yes
F(3A) C(1) F(3B) 88(1) . . 2_555 yes
F(3A) C(1) F(3C) 49(1) . . . yes
F(3A) C(1) F(3C) 105(1) . . 2_555 yes
F(3A) C(1) C(2) 126.0(6) . . . yes
F(3A) C(1) C(2) 118.3(7) . . 2_555 yes
F(3A) C(1) F(3B) 88(1) 2_555 . . yes
F(3A) C(1) F(3B) 33(1) 2_555 . 2_555 yes
F(3A) C(1) F(3C) 105(1) 2_555 . . yes
F(3A) C(1) F(3C) 49(1) 2_555 . 2_555 yes
F(3A) C(1) C(2) 118.3(7) 2_555 . . yes
F(3A) C(1) C(2) 126.0(6) 2_555 . 2_555 yes
F(3B) C(1) F(3B) 121(2) . . 2_555 yes
F(3B) C(1) F(3C) 17(2) . . . yes
F(3B) C(1) F(3C) 138(2) . . 2_555 yes
F(3B) C(1) C(2) 103(1) . . . yes
F(3B) C(1) C(2) 110(1) . . 2_555 yes
F(3B) C(1) F(3C) 138(2) 2_555 . . yes
F(3B) C(1) F(3C) 17(2) 2_555 . 2_555 yes
F(3B) C(1) C(2) 110(1) 2_555 . . yes
F(3B) C(1) C(2) 103(1) 2_555 . 2_555 yes
F(3C) C(1) F(3C) 155(3) . . 2_555 yes
F(3C) C(1) C(2) 96(1) . . . yes
F(3C) C(1) C(2) 98(1) . . 2_555 yes
F(3C) C(1) C(2) 98(1) 2_555 . . yes
F(3C) C(1) C(2) 96(1) 2_555 . 2_555 yes
C(2) C(1) C(2) 105.6(3) . . 2_555 yes
F(1) C(2) F(2A) 113.9(3) . . . yes
F(1) C(2) F(2B) 81.7(4) . . . yes
F(1) C(2) C(1) 108.8(2) . . . yes
F(1) C(2) C(3) 112.7(2) . . . yes
F(2A) C(2) F(2B) 32.9(4) . . . yes
F(2A) C(2) C(1) 105.2(3) . . . yes
F(2A) C(2) C(3) 109.2(3) . . . yes
F(2B) C(2) C(1) 125.1(5) . . . yes
F(2B) C(2) C(3) 118.8(5) . . . yes
C(1) C(2) C(3) 106.5(2) . . . yes
C(2) C(3) C(3) 110.7(1) . . 2_555 yes
C(2) C(3) C(4) 119.5(2) . . . yes
C(3) C(3) C(4) 129.8(1) 2_555 . . yes
C(3) C(4) C(5) 121.7(2) . . . yes
C(3) C(4) C(7) 126.2(2) . . . yes
C(5) C(4) C(7) 112.1(2) . . . yes
C(4) C(5) C(6) 113.2(2) . . . yes
C(4) C(5) H(1) 123(1) . . . no
C(6) C(5) H(1) 123(1) . . . no
S(1) C(6) C(5) 111.4(2) . . . yes
S(1) C(6) C(9) 122.0(2) . . . yes
C(5) C(6) C(9) 126.6(2) . . . yes
S(1) C(7) C(4) 110.9(2) . . . yes
S(1) C(7) C(8) 119.8(2) . . . yes
C(4) C(7) C(8) 129.2(2) . . . yes
C(7) C(8) H(2) 110(2) . . . no
C(7) C(8) H(3) 113(1) . . . no
C(7) C(8) H(4) 113(1) . . . no
H(2) C(8) H(3) 106(3) . . . no
H(2) C(8) H(4) 110(3) . . . no
H(3) C(8) H(4) 104(3) . . . no
O(1) C(9) O(2) 126.7(2) . . . yes
O(1) C(9) C(6) 115.8(2) . . . yes
O(2) C(9) C(6) 117.5(2) . . . yes
N(1) C(10) C(11) 123.0(2) . . . yes
N(1) C(10) H(5) 112(1) . . . no
C(11) C(10) H(5) 124(1) . . . no
C(10) C(11) C(12) 119.3(3) . . . yes
C(10) C(11) H(6) 119(2) . . . no
C(12) C(11) H(6) 121(2) . . . no
C(11) C(12) C(11) 118.2(3) . . 3_556 yes
C(11) C(12) H(7) 120.9(2) . . . no
C(11) C(12) H(7) 120.9 3_556 . . no
N(2) C(13) C(14) 122.9(2) . . . yes
N(2) C(13) H(8) 116(1) . . . no
C(14) C(13) H(8) 120(1) . . . no
C(13) C(14) C(15) 119.1(3) . . . yes
C(13) C(14) H(9) 120(1) . . . no
C(15) C(14) H(9) 120(1) . . . no
C(14) C(15) C(14) 118.4(4) . . 3_556 yes
C(14) C(15) H(10) 120.8(2) . . . no
C(14) C(15) H(10) 120.8 3_556 . . no
O(3) C(16) H(12) 112(2) . . . no
O(3) C(16) H(13) 110(1) . . . no
O(3) C(16) H(14) 111(2) . . . no
H(12) C(16) H(13) 111(2) . . . no
H(12) C(16) H(14) 102(3) . . . no
H(13) C(16) H(14) 110(2) . . . no

loop_
_geom_bond_atom_site_label_1
_geom_bond_atom_site_label_2
_geom_bond_distance
_geom_bond_site_symmetry_1
_geom_bond_site_symmetry_2
_geom_bond_publ_flag
Co(1) O(1) 2.075(2) . . yes
Co(1) O(1) 2.075(2) . 3_556 yes
Co(1) O(3) 2.135(2) . . yes
Co(1) O(3) 2.135(2) . 3_556 yes
Co(1) N(1) 2.128(3) . . yes
Co(1) N(2) 2.153(3) . . yes
S(1) C(6) 1.722(2) . . yes
S(1) C(7) 1.721(2) . . yes
F(1) F(2B) 1.670(9) . . yes
F(1) C(2) 1.330(4) . . yes
F(2A) F(2B) 0.763(9) . . yes
F(2A) C(2) 1.401(6) . . yes
F(2B) C(2) 1.221(10) . . yes
F(3A) F(3A) 1.19(3) . 2_555 yes
F(3A) F(3B) 0.77(3) . . yes
F(3A) F(3C) 1.19(5) . . yes
F(3A) C(1) 1.24(1) . . yes
F(3B) F(3C) 0.45(6) . . yes
F(3B) C(1) 1.38(3) . . yes
F(3C) C(1) 1.53(4) . . yes
O(1) C(9) 1.268(3) . . yes
O(2) C(9) 1.246(3) . . yes
O(3) C(16) 1.423(4) . . yes
O(3) H(11) 0.75(4) . . no
N(1) C(10) 1.340(3) . . yes
N(1) C(10) 1.340(3) . 3_556 yes
N(2) C(13) 1.340(3) . . yes
N(2) C(13) 1.340(3) . 3_556 yes
C(1) C(2) 1.515(4) . . yes
C(1) C(2) 1.515(4) . 2_555 yes
C(2) C(3) 1.500(4) . . yes
C(3) C(3) 1.354(5) . 2_555 yes
C(3) C(4) 1.470(3) . . yes
C(4) C(5) 1.433(3) . . yes
C(4) C(7) 1.381(3) . . yes
C(5) C(6) 1.355(3) . . yes
C(5) H(1) 0.90(3) . . no
C(6) C(9) 1.497(3) . . yes
C(7) C(8) 1.499(4) . . yes
C(8) H(2) 1.00(4) . . no
C(8) H(3) 0.99(3) . . no
C(8) H(4) 0.93(3) . . no
C(10) C(11) 1.375(4) . . yes
C(10) H(5) 0.94(3) . . no
C(11) C(12) 1.377(3) . . yes
C(11) H(6) 0.91(3) . . no
C(12) H(7) 0.91(5) . . no
C(13) C(14) 1.378(4) . . yes
C(13) H(8) 0.91(2) . . no
C(14) C(15) 1.385(3) . . yes
C(14) H(9) 0.99(2) . . no
C(15) H(10) 0.85(5) . . no
C(16) H(12) 1.02(4) . . no
C(16) H(13) 0.95(3) . . no
C(16) H(14) 0.94(4) . . no

loop_
_geom_contact_atom_site_label_1
_geom_contact_atom_site_label_2
_geom_contact_distance
_geom_contact_site_symmetry_1
_geom_contact_site_symmetry_2
_geom_contact_publ_flag
S(1) S(1) 3.547(2) . 5_557 ?
S(1) F(3A) 3.55(1) . 1_554 ?
S(1) F(3A) 3.56(1) . 2_554 ?
F(1) C(13) 3.295(3) . 1_556 ?
F(1) O(3) 3.526(4) . 1_556 ?
F(1) C(16) 3.539(5) . 1_556 ?
F(2A) C(16) 3.345(6) . 5_557 ?
F(2A) F(2A) 3.421(9) . 5_558 ?
F(2A) F(2B) 3.43(1) . 5_558 ?
F(2B) C(16) 3.398(9) . 1_556 ?
F(2B) F(2B) 3.60(2) . 5_558 ?
F(3A) C(8) 3.31(1) . 1_556 ?
F(3B) C(14) 3.45(3) . 2_556 ?
F(3B) C(8) 3.48(3) . 1_556 ?
F(3C) C(14) 3.29(5) . 2_556 ?
F(3C) C(16) 3.47(4) . 5_557 ?
O(2) C(12) 3.315(4) . 6_557 ?
O(2) O(2) 3.429(4) . 3_557 ?
O(2) C(15) 3.472(4) . 6_457 ?
O(2) C(11) 3.599(4) . 6_557 ?
C(5) C(11) 3.582(4) . 6_557 ?
C(10) C(15) 3.505(3) . 6_457 ?
